data_4022116
loop_
_publ_author_name
'Manab Chakravarty'
'K. C. Kumara Swamy'

_publ_section_title
;
 Palladium-Catalyzed Coupling of Allenylphosphonates, Phenylallenes,
 and Allenyl Esters: Remarkable Salt Effect and Routes to Novel
 Benzofurans and Isocoumarins
;
_journal_name_full 'Journal of Organic Chemistry'
_journal_page_first 9128
_journal_page_last 9138
_journal_paper_doi 10.1021/jo061525y
_journal_volume 71
_journal_year 2006
_chemical_formula_sum 'C13 H12 O4'
_chemical_formula_weight 232.23
_chemical_name_systematic
; 
 ? 
;
_space_group_IT_number 14
_symmetry_cell_setting monoclinic
_symmetry_space_group_name_Hall '-P 2ybc'
_symmetry_space_group_name_H-M 'P 1 21/c 1'
_atom_sites_solution_hydrogens geom
_atom_sites_solution_primary direct
_atom_sites_solution_secondary difmap
_audit_creation_method SHELXL-97
_cell_angle_alpha 90.00
_cell_angle_beta 102.455(5)
_cell_angle_gamma 90.00
_cell_formula_units_Z 4
_cell_length_a 15.994(5)
_cell_length_b 5.1441(16)
_cell_length_c 14.520(5)
_cell_measurement_reflns_used 1539
_cell_measurement_temperature 273(2)
_cell_measurement_theta_max 25.01
_cell_measurement_theta_min 2.61
_cell_volume 1166.5(6)
_computing_cell_refinement 'Bruker SMART'
_computing_data_collection 'Bruker SMART'
_computing_data_reduction 'Bruker SAINT'
_computing_molecular_graphics 'Bruker SHELXTL'
_computing_publication_material 'Bruker SHELXTL'
_computing_structure_refinement 'SHELXL-97 (Sheldrick, 1997)'
_computing_structure_solution 'SHELXS-97 (Sheldrick, 1990)'
_diffrn_ambient_temperature 273(2)
_diffrn_measured_fraction_theta_full 0.987
_diffrn_measured_fraction_theta_max 0.987
_diffrn_measurement_device_type 'CCD area detector'
_diffrn_measurement_method 'phi and omega scans'
_diffrn_radiation_monochromator graphite
_diffrn_radiation_source 'fine-focus sealed tube'
_diffrn_radiation_type MoK\a
_diffrn_radiation_wavelength 0.71073
_diffrn_reflns_av_R_equivalents 0.0401
_diffrn_reflns_av_sigmaI/netI 0.0457
_diffrn_reflns_limit_h_max 18
_diffrn_reflns_limit_h_min -19
_diffrn_reflns_limit_k_max 6
_diffrn_reflns_limit_k_min -6
_diffrn_reflns_limit_l_max 17
_diffrn_reflns_limit_l_min -14
_diffrn_reflns_number 5488
_diffrn_reflns_theta_full 26.03
_diffrn_reflns_theta_max 26.03
_diffrn_reflns_theta_min 2.61
_exptl_absorpt_coefficient_mu 0.098
_exptl_absorpt_correction_T_max 0.9883
_exptl_absorpt_correction_T_min 0.9692
_exptl_absorpt_correction_type none
_exptl_absorpt_process_details 'empirical sadabs'
_exptl_crystal_colour colorless
_exptl_crystal_density_diffrn 1.322
_exptl_crystal_density_meas ?
_exptl_crystal_density_method 'not measured'
_exptl_crystal_description needles
_exptl_crystal_F_000 488
_exptl_crystal_size_max 0.32
_exptl_crystal_size_mid 0.21
_exptl_crystal_size_min 0.12
_refine_diff_density_max 0.418
_refine_diff_density_min -0.254
_refine_diff_density_rms 0.041
_refine_ls_extinction_method none
_refine_ls_goodness_of_fit_ref 0.956
_refine_ls_hydrogen_treatment none
_refine_ls_matrix_type full
_refine_ls_number_parameters 155
_refine_ls_number_reflns 2270
_refine_ls_number_restraints 0
_refine_ls_restrained_S_all 0.956
_refine_ls_R_factor_all 0.1214
_refine_ls_R_factor_gt 0.0660
_refine_ls_shift/su_max 0.000
_refine_ls_shift/su_mean 0.000
_refine_ls_structure_factor_coef Fsqd
_refine_ls_weighting_details 'calc w=1/[\s^2^(Fo^2^)+(0.1165P)^2^+0.0000P] where P=(Fo^2^+2Fc^2^)/3'
_refine_ls_weighting_scheme calc
_refine_ls_wR_factor_gt 0.1900
_refine_ls_wR_factor_ref 0.2185
_reflns_number_gt 1076
_reflns_number_total 2270
_reflns_threshold_expression >2sigma(I)
_cod_data_source_file jo061525ysi20060722_122107_14.cif
_cod_depositor_comments
;
The following automatic conversions were performed:
'_symmetry_cell_setting' value 'Monoclinic' changed to 'monoclinic'
according to '/home/saulius/struct/CIF-dictionaries/cif_core.dic'
dictionary named 'cif_core.dic' version 2.4.1 from 2010-06-29.

Automatic conversion script
Id: cif_fix_enum 1527 2010-12-29 10:47:43Z saulius 

The following automatic conversions were performed:

'_exptl_crystal_density_meas' value 'none' was changed to '?' - the
value is perceived as not measured.

Automatic conversion script
Id: cif_fix_values 3008 2015-01-20 13:52:24Z robertas 
;
_cod_original_sg_symbol_H-M 'P 21/c'
_cod_database_code 4022116

loop_
_symmetry_equiv_pos_as_xyz
'x, y, z'
'-x, y+1/2, -z+1/2'
'-x, -y, -z'
'x, -y-1/2, z-1/2'

loop_
_atom_site_label
_atom_site_type_symbol
_atom_site_fract_x
_atom_site_fract_y
_atom_site_fract_z
_atom_site_U_iso_or_equiv
_atom_site_adp_type
_atom_site_occupancy
_atom_site_symmetry_multiplicity
_atom_site_calc_flag
_atom_site_refinement_flags
O1 O 0.14548(19) -0.0937(6) 1.08512(16) 0.1363(11) Uani 1 1 d .
O2 O 0.23781(16) -0.2486(5) 1.00733(16) 0.1019(8) Uani 1 1 d .
O3 O 0.37499(13) 0.2605(4) 0.82049(16) 0.0904(7) Uani 1 1 d .
O4 O 0.37136(15) 0.0897(5) 0.68067(16) 0.1056(9) Uani 1 1 d .
C1 C 0.1738(2) -0.0810(8) 1.0147(2) 0.0913(10) Uani 1 1 d .
C2 C 0.2728(2) -0.2524(7) 0.9291(2) 0.0832(9) Uani 1 1 d .
H2 H 0.3158 -0.3731 0.9276 0.100 Uiso 1 1 calc R
C3 C 0.24989(17) -0.0975(5) 0.8560(2) 0.0647(8) Uani 1 1 d .
C4 C 0.18162(16) 0.0893(5) 0.85656(18) 0.0589(7) Uani 1 1 d .
C5 C 0.15154(18) 0.2595(5) 0.78305(19) 0.0676(8) Uani 1 1 d .
H5 H 0.1754 0.2588 0.7300 0.081 Uiso 1 1 calc R
C6 C 0.0866(2) 0.4291(6) 0.7883(2) 0.0863(10) Uani 1 1 d .
H6 H 0.0665 0.5424 0.7385 0.104 Uiso 1 1 calc R
C7 C 0.0508(2) 0.4333(7) 0.8668(3) 0.0952(11) Uani 1 1 d .
H7 H 0.0069 0.5499 0.8696 0.114 Uiso 1 1 calc R
C8 C 0.0789(2) 0.2695(7) 0.9392(2) 0.0892(10) Uani 1 1 d .
H8 H 0.0543 0.2726 0.9917 0.107 Uiso 1 1 calc R
C9 C 0.14463(18) 0.0960(6) 0.93561(19) 0.0698(8) Uani 1 1 d .
C10 C 0.29139(19) -0.1233(5) 0.7731(2) 0.0747(9) Uani 1 1 d .
H10A H 0.3240 -0.2837 0.7792 0.090 Uiso 1 1 calc R
H10B H 0.2471 -0.1352 0.7159 0.090 Uiso 1 1 calc R
C11 C 0.34966(18) 0.0986(6) 0.7636(2) 0.0700(8) Uani 1 1 d .
C12 C 0.4298(3) 0.2916(9) 0.6622(3) 0.1314(16) Uani 1 1 d .
H12A H 0.4019 0.4597 0.6599 0.158 Uiso 1 1 calc R
H12B H 0.4802 0.2950 0.7131 0.158 Uiso 1 1 calc R
C13 C 0.4531(3) 0.2480(12) 0.5806(3) 0.172(2) Uani 1 1 d .
H13A H 0.4785 0.0786 0.5819 0.258 Uiso 1 1 calc R
H13B H 0.4939 0.3772 0.5716 0.258 Uiso 1 1 calc R
H13C H 0.4036 0.2569 0.5297 0.258 Uiso 1 1 calc R

loop_
_atom_site_aniso_label
_atom_site_aniso_U_11
_atom_site_aniso_U_22
_atom_site_aniso_U_33
_atom_site_aniso_U_23
_atom_site_aniso_U_13
_atom_site_aniso_U_12
O1 0.151(2) 0.196(3) 0.0713(17) 0.0177(18) 0.0451(16) 0.012(2)
O2 0.1057(18) 0.1148(18) 0.0842(16) 0.0298(13) 0.0184(14) 0.0193(16)
O3 0.0944(16) 0.0735(14) 0.1048(17) -0.0207(13) 0.0248(12) -0.0205(12)
O4 0.1153(18) 0.1179(19) 0.0949(17) -0.0189(14) 0.0474(14) -0.0426(16)
C1 0.095(2) 0.114(3) 0.065(2) 0.002(2) 0.0178(19) -0.003(2)
C2 0.074(2) 0.082(2) 0.093(2) 0.0105(19) 0.0180(17) 0.0099(17)
C3 0.0671(18) 0.0553(15) 0.0728(19) -0.0089(15) 0.0176(14) -0.0022(14)
C4 0.0593(16) 0.0572(15) 0.0590(16) -0.0067(13) 0.0105(13) -0.0073(13)
C5 0.0657(17) 0.0687(18) 0.0670(18) 0.0003(15) 0.0111(14) -0.0037(15)
C6 0.077(2) 0.082(2) 0.093(2) 0.0078(18) 0.0004(18) 0.0062(18)
C7 0.073(2) 0.097(3) 0.112(3) -0.013(2) 0.012(2) 0.0220(19)
C8 0.081(2) 0.107(3) 0.084(2) -0.016(2) 0.0281(18) 0.008(2)
C9 0.0718(19) 0.0762(19) 0.0618(18) -0.0075(15) 0.0150(14) -0.0010(16)
C10 0.0760(19) 0.0622(17) 0.091(2) -0.0151(15) 0.0297(17) -0.0057(15)
C11 0.0659(19) 0.0642(19) 0.082(2) -0.0051(17) 0.0213(16) 0.0020(16)
C12 0.142(4) 0.147(4) 0.121(3) -0.009(3) 0.063(3) -0.061(3)
C13 0.201(6) 0.205(6) 0.118(4) -0.002(4) 0.054(4) -0.092(4)

loop_
_atom_type_symbol
_atom_type_description
_atom_type_scat_dispersion_real
_atom_type_scat_dispersion_imag
_atom_type_scat_source
C C 0.0033 0.0016 'International Tables Vol C Tables 4.2.6.8 and 6.1.1.4'
H H 0.0000 0.0000 'International Tables Vol C Tables 4.2.6.8 and 6.1.1.4'
O O 0.0106 0.0060 'International Tables Vol C Tables 4.2.6.8 and 6.1.1.4'

loop_
_geom_angle_atom_site_label_1
_geom_angle_atom_site_label_2
_geom_angle_atom_site_label_3
_geom_angle
C1 O2 C2 121.6(3)
C11 O4 C12 116.5(3)
O1 C1 O2 117.4(3)
O1 C1 C9 125.8(4)
O2 C1 C9 116.8(3)
C3 C2 O2 124.6(3)
C3 C2 H2 117.7
O2 C2 H2 117.7
C2 C3 C4 118.4(3)
C2 C3 C10 120.0(3)
C4 C3 C10 121.6(3)
C5 C4 C9 118.6(3)
C5 C4 C3 123.4(3)
C9 C4 C3 118.0(2)
C6 C5 C4 120.1(3)
C6 C5 H5 120.0
C4 C5 H5 120.0
C5 C6 C7 120.6(3)
C5 C6 H6 119.7
C7 C6 H6 119.7
C8 C7 C6 120.4(3)
C8 C7 H7 119.8
C6 C7 H7 119.8
C7 C8 C9 120.0(3)
C7 C8 H8 120.0
C9 C8 H8 120.0
C8 C9 C4 120.2(3)
C8 C9 C1 119.1(3)
C4 C9 C1 120.6(3)
C11 C10 C3 113.4(2)
C11 C10 H10A 108.9
C3 C10 H10A 108.9
C11 C10 H10B 108.9
C3 C10 H10B 108.9
H10A C10 H10B 107.7
O3 C11 O4 122.9(3)
O3 C11 C10 126.8(3)
O4 C11 C10 110.3(3)
C13 C12 O4 110.8(4)
C13 C12 H12A 109.5
O4 C12 H12A 109.5
C13 C12 H12B 109.5
O4 C12 H12B 109.5
H12A C12 H12B 108.1
C12 C13 H13A 109.5
C12 C13 H13B 109.5
H13A C13 H13B 109.5
C12 C13 H13C 109.5
H13A C13 H13C 109.5
H13B C13 H13C 109.5

loop_
_geom_bond_atom_site_label_1
_geom_bond_atom_site_label_2
_geom_bond_distance
O1 C1 1.206(4)
O2 C1 1.360(4)
O2 C2 1.370(4)
O3 C11 1.182(3)
O4 C11 1.324(3)
O4 C12 1.460(4)
C1 C9 1.461(4)
C2 C3 1.315(4)
C2 H2 0.9300
C3 C4 1.456(4)
C3 C10 1.501(4)
C4 C5 1.384(4)
C4 C9 1.401(3)
C5 C6 1.370(4)
C5 H5 0.9300
C6 C7 1.383(4)
C6 H6 0.9300
C7 C8 1.347(4)
C7 H7 0.9300
C8 C9 1.389(4)
C8 H8 0.9300
C10 C11 1.499(4)
C10 H10A 0.9700
C10 H10B 0.9700
C12 C13 1.336(5)
C12 H12A 0.9700
C12 H12B 0.9700
C13 H13A 0.9600
C13 H13B 0.9600
C13 H13C 0.9600

loop_
_cod_related_entry_id
_cod_related_entry_database
_cod_related_entry_code
1 ChemSpider 10167765
